data_7234101
loop_
_publ_author_name
'Jun'ya Tsutsumi'
'Satoshi Matsuoka'
'Satoru Inoue'
'Hiromi Minemawari'
'Toshikazu Yamada'
'Tatsuo Hasegawa'

_publ_section_title
;
 N-type field-effect transistors based on layered crystalline
 donor-acceptor semiconductors with dialkylated benzothienobenzothiophenes
 as electron donors
;
_journal_name_full 'Journal of Materials Chemistry C'
_journal_page_first 1976
_journal_page_last 1981
_journal_paper_doi 10.1039/C4TC02481H
_journal_volume 3
_journal_year 2015
_chemical_formula_moiety 'C34 H28 N4 S2'
_chemical_formula_sum 'C34 H28 N4 S2'
_chemical_formula_weight 556.74
_chemical_name_common C4BTBT-TCNQ
_chemical_name_systematic
;
2,7-dibutyl[1]benzothieno[3,2-b][1]benzothiophenes
7,7,8,8-tetracyanoquinodimethane
;
_space_group_IT_number 2
_space_group_name_Hall '-P 1'
_space_group_name_H-M_alt 'P -1'
_symmetry_cell_setting triclinic
_symmetry_Int_Tables_number 2
_symmetry_space_group_name_Hall '-P 1'
_symmetry_space_group_name_H-M 'P -1'
_atom_sites_solution_hydrogens geom
_atom_sites_solution_primary direct
_atom_sites_solution_secondary difmap
_cell_angle_alpha 70.970(14)
_cell_angle_beta 76.944(16)
_cell_angle_gamma 74.031(15)
_cell_formula_units_Z 1
_cell_length_a 7.1052(10)
_cell_length_b 7.7229(8)
_cell_length_c 15.0210(18)
_cell_measurement_reflns_used 2359
_cell_measurement_temperature 293
_cell_measurement_theta_max 27.40
_cell_measurement_theta_min 3.00
_cell_volume 740.67(18)
_computing_cell_refinement 'CrystalClear-SM Expert 2.0 r4'
_computing_data_collection 'CrystalClear-SM Expert 2.0 r4 (Rigaku, 2009)'
_computing_data_reduction 'CrystalClear-SM Expert 2.0 r4'
_computing_molecular_graphics 'CrystalStructure 4.0'
_computing_publication_material 'CrystalStructure 4.0 (Rigaku, 2010)'
_computing_structure_refinement 'SHELXL97 (Sheldrick, 2008)'
_computing_structure_solution 'Il Milione (Burla, et al., 2007)'
_diffrn_ambient_temperature 293
_diffrn_detector_area_resol_mean 7.314
_diffrn_measured_fraction_theta_full 0.966
_diffrn_measured_fraction_theta_max 0.966
_diffrn_measurement_device_type 'Rigaku Mercury70'
_diffrn_measurement_method \w
_diffrn_radiation_type 'Mo K\a'
_diffrn_radiation_wavelength 0.71075
_diffrn_reflns_av_R_equivalents 0.0460
_diffrn_reflns_limit_h_max 7
_diffrn_reflns_limit_h_min -9
_diffrn_reflns_limit_k_max 9
_diffrn_reflns_limit_k_min -10
_diffrn_reflns_limit_l_max 18
_diffrn_reflns_limit_l_min -19
_diffrn_reflns_number 7419
_diffrn_reflns_theta_full 27.46
_diffrn_reflns_theta_max 27.46
_diffrn_standards_interval_count .
_diffrn_standards_number 0
_exptl_absorpt_coefficient_mu 0.209
_exptl_absorpt_correction_T_max 0.959
_exptl_absorpt_correction_T_min 0.921
_exptl_absorpt_correction_type numerical
_exptl_absorpt_process_details 'NUMABS (Rigaku, 1999)'
_exptl_crystal_colour black
_exptl_crystal_density_diffrn 1.248
_exptl_crystal_density_method 'not measured'
_exptl_crystal_description platelet
_exptl_crystal_F_000 292.00
_exptl_crystal_recrystallization_method 'Re-crystallisation from solvent: acetonitrile'
_exptl_crystal_size_max 0.380
_exptl_crystal_size_mid 0.090
_exptl_crystal_size_min 0.010
_refine_diff_density_max 0.550
_refine_diff_density_min -0.460
_refine_ls_extinction_method none
_refine_ls_goodness_of_fit_ref 1.042
_refine_ls_hydrogen_treatment constr
_refine_ls_number_parameters 181
_refine_ls_number_reflns 3280
_refine_ls_number_restraints 0
_refine_ls_R_factor_gt 0.0695
_refine_ls_shift/su_max 0.000
_refine_ls_structure_factor_coef Fsqd
_refine_ls_weighting_details 'w = 1/[\s^2^(Fo^2^)+(0.1009P)^2^+0.1532P] where P=(Fo^2^+2Fc^2^)/3'
_refine_ls_weighting_scheme calc
_refine_ls_wR_factor_ref 0.2083
_reflns_number_gt 2008
_reflns_number_total 3280
_reflns_threshold_expression F^2^>2.0\s(F^2^)
_cod_data_source_file 1000003.cif
_cod_data_source_block PCOD1000003
_cod_database_code 7234101

loop_
_symmetry_equiv_pos_site_id
_symmetry_equiv_pos_as_xyz
1 +X,+Y,+Z
2 -X,-Y,-Z

loop_
_atom_site_label
_atom_site_type_symbol
_atom_site_fract_x
_atom_site_fract_y
_atom_site_fract_z
_atom_site_U_iso_or_equiv
_atom_site_adp_type
_atom_site_occupancy
_atom_site_symmetry_multiplicity
_atom_site_calc_flag
_atom_site_refinement_flags
_atom_site_disorder_assembly
_atom_site_disorder_group
S1 S 0.08852(11) 0.72059(10) 0.99465(6) 0.0549(3) Uani 1.0 2 d . . .
N1 N 0.2200(6) 0.8016(5) 1.3213(3) 0.0902(11) Uani 1.0 2 d . . .
N2 N 0.4753(5) 0.3778(4) 1.1715(3) 0.0769(9) Uani 1.0 2 d . . .
C1 C 0.1088(5) 1.1015(4) 0.8777(2) 0.0496(7) Uani 1.0 2 d . . .
C2 C 0.0516(4) 0.9638(4) 0.9638(2) 0.0468(7) Uani 1.0 2 d . . .
C3 C 0.3963(5) 0.7266(4) 1.1658(3) 0.0510(7) Uani 1.0 2 d . . .
C4 C 0.5489(4) 0.8129(4) 0.9987(2) 0.0484(7) Uani 1.0 2 d . . .
C5 C 0.4016(5) 1.0571(4) 1.0813(3) 0.0507(7) Uani 1.0 2 d . . .
C6 C 0.4417(5) 0.5324(5) 1.1688(3) 0.0576(8) Uani 1.0 2 d . . .
C7 C -0.0785(5) 0.5589(5) 1.1821(3) 0.0610(9) Uani 1.0 2 d . . .
C9 C 0.2984(6) 0.7692(5) 1.2517(3) 0.0617(9) Uani 1.0 2 d . . .
C10 C -0.1819(5) 0.5781(5) 1.2689(3) 0.0648(9) Uani 1.0 2 d . . .
C11 C 0.2130(5) 1.0831(5) 0.7895(3) 0.0597(9) Uani 1.0 2 d . . .
C12 C -0.2471(6) 0.7570(6) 1.2817(3) 0.0668(10) Uani 1.0 2 d . . .
C14 C -0.2217(7) 0.4088(6) 1.3497(3) 0.0882(13) Uani 1.0 2 d . . .
C15 C 0.2778(11) 0.1804(11) 1.4463(5) 0.163(3) Uani 1.0 2 d . . .
C16 C -0.0615(15) 0.3134(15) 1.4040(7) 0.264(7) Uani 1.0 2 d . . .
C17 C 0.1118(11) 0.2779(12) 1.3968(6) 0.194(4) Uani 1.0 2 d . . .
C21 C -0.0412(5) 0.7183(4) 1.1087(3) 0.0503(7) Uani 1.0 2 d . . .
C22 C 0.4481(4) 0.8602(4) 1.0843(2) 0.0472(7) Uani 1.0 2 d . . .
H4 H 0.5812 0.6878 0.9987 0.0580 Uiso 1.0 2 calc R . .
H5 H 0.3367 1.0933 1.1357 0.0608 Uiso 1.0 2 calc R . .
H7 H -0.0335 0.4406 1.1721 0.0731 Uiso 1.0 2 calc R . .
H11 H 0.2587 0.9656 0.7788 0.0716 Uiso 1.0 2 calc R . .
H12 H -0.3163 0.7695 1.3405 0.0801 Uiso 1.0 2 calc R . .
H14A H -0.3387 0.4483 1.3924 0.1059 Uiso 1.0 2 calc R . .
H14B H -0.2507 0.3207 1.3239 0.1059 Uiso 1.0 2 calc R . .
H15A H 0.2417 0.0788 1.4989 0.1960 Uiso 1.0 2 calc R . .
H15B H 0.3167 0.2654 1.4694 0.1960 Uiso 1.0 2 calc R . .
H15C H 0.3862 0.1315 1.4036 0.1960 Uiso 1.0 2 calc R . .
H16A H -0.0990 0.3712 1.4557 0.3170 Uiso 1.0 2 calc R . .
H16B H -0.0904 0.1896 1.4324 0.3170 Uiso 1.0 2 calc R . .
H17A H 0.1384 0.4029 1.3712 0.2328 Uiso 1.0 2 calc R . .
H17B H 0.1477 0.2272 1.3425 0.2328 Uiso 1.0 2 calc R . .

loop_
_atom_site_aniso_label
_atom_site_aniso_U_11
_atom_site_aniso_U_22
_atom_site_aniso_U_33
_atom_site_aniso_U_12
_atom_site_aniso_U_13
_atom_site_aniso_U_23
S1 0.0502(5) 0.0464(5) 0.0676(6) -0.0076(4) -0.0101(4) -0.0169(4)
N1 0.103(3) 0.094(3) 0.078(3) -0.030(3) 0.011(2) -0.038(2)
N2 0.096(3) 0.0538(17) 0.080(2) -0.0166(17) -0.0104(18) -0.0193(16)
C1 0.0430(16) 0.0526(16) 0.0550(17) -0.0111(14) -0.0123(13) -0.0134(15)
C2 0.0382(16) 0.0491(16) 0.0549(17) -0.0063(13) -0.0115(13) -0.0166(14)
C3 0.0458(16) 0.0518(17) 0.0573(17) -0.0107(14) -0.0108(14) -0.0160(15)
C4 0.0429(16) 0.0445(15) 0.0612(18) -0.0061(13) -0.0083(14) -0.0219(14)
C5 0.0457(17) 0.0502(16) 0.0582(18) -0.0067(14) -0.0047(14) -0.0232(15)
C6 0.058(2) 0.0503(18) 0.062(2) -0.0142(16) -0.0094(16) -0.0109(16)
C7 0.0550(19) 0.0566(19) 0.070(3) -0.0149(16) -0.0192(17) -0.0068(17)
C9 0.063(2) 0.0565(19) 0.065(2) -0.0181(17) -0.0028(17) -0.0167(17)
C10 0.060(2) 0.071(3) 0.060(2) -0.0221(19) -0.0135(17) -0.0034(18)
C11 0.0526(19) 0.064(2) 0.063(2) -0.0122(16) -0.0087(16) -0.0190(17)
C12 0.060(2) 0.085(3) 0.0526(19) -0.0202(19) -0.0064(16) -0.0149(19)
C14 0.094(3) 0.083(3) 0.075(3) -0.035(3) -0.015(3) 0.008(2)
C15 0.144(6) 0.170(7) 0.150(6) -0.047(5) -0.067(5) 0.030(5)
C16 0.197(9) 0.290(12) 0.225(9) -0.161(9) -0.133(8) 0.192(9)
C17 0.102(5) 0.181(7) 0.208(8) -0.042(5) -0.047(6) 0.090(6)
C21 0.0431(16) 0.0510(17) 0.0577(17) -0.0124(14) -0.0124(13) -0.0114(14)
C22 0.0382(15) 0.0455(15) 0.0617(18) -0.0076(13) -0.0122(13) -0.0181(14)

loop_
_atom_type_symbol
_atom_type_description
_atom_type_scat_dispersion_real
_atom_type_scat_dispersion_imag
_atom_type_scat_source
C C 0.0033 0.0016
;
International Tables for Crystallography
(1992, Vol. C, Tables 4.2.6.8 and 6.1.1.4)
;
H H 0.0000 0.0000
;
International Tables for Crystallography
(1992, Vol. C, Table 6.1.1.4)
;
N N 0.0061 0.0033
;
International Tables for Crystallography
(1992, Vol. C, Tables 4.2.6.8 and 6.1.1.4)
;
S S 0.1246 0.1234
;
International Tables for Crystallography
(1992, Vol. C, Tables 4.2.6.8 and 6.1.1.4)
;

loop_
_geom_angle_atom_site_label_1
_geom_angle_atom_site_label_2
_geom_angle_atom_site_label_3
_geom_angle
_geom_angle_publ_flag
_geom_angle_site_symmetry_1
_geom_angle_site_symmetry_2
_geom_angle_site_symmetry_3
C2 S1 C21 90.26(15) yes . . .
C2 C1 C11 131.4(3) yes . . .
C2 C1 C21 109.6(3) yes . . 2_577
C11 C1 C21 119.0(3) yes . . 2_577
S1 C2 C1 132.9(3) yes . . .
S1 C2 C2 112.8(2) yes . . 2_577
C1 C2 C2 114.3(3) yes . . 2_577
C6 C3 C9 115.8(3) yes . . .
C6 C3 C22 121.2(3) yes . . .
C9 C3 C22 123.0(3) yes . . .
C5 C4 C22 122.2(3) yes 2_677 . .
C4 C5 C22 120.8(3) yes 2_677 . .
N2 C6 C3 179.1(4) yes . . .
C10 C7 C21 119.7(4) yes . . .
N1 C9 C3 179.3(4) yes . . .
C7 C10 C12 118.9(3) yes . . .
C7 C10 C14 120.9(4) yes . . .
C12 C10 C14 120.2(4) yes . . .
C1 C11 C12 118.8(4) yes . . 2_577
C10 C12 C11 122.7(4) yes . . 2_577
C10 C14 C16 114.5(6) yes . . .
C14 C16 C17 142.1(9) yes . . .
C15 C17 C16 144.7(8) yes . . .
S1 C21 C1 113.0(2) yes . . 2_577
S1 C21 C7 126.0(3) yes . . .
C1 C21 C7 121.0(3) yes 2_577 . .
C3 C22 C4 121.9(3) yes . . .
C3 C22 C5 121.1(3) yes . . .
C4 C22 C5 117.1(3) yes . . .
C5 C4 H4 118.916 no 2_677 . .
C22 C4 H4 118.916 no . . .
C4 C5 H5 119.618 no 2_677 . .
C22 C5 H5 119.625 no . . .
C10 C7 H7 120.149 no . . .
C21 C7 H7 120.154 no . . .
C1 C11 H11 120.620 no . . .
C12 C11 H11 120.613 no 2_577 . .
C10 C12 H12 118.664 no . . .
C11 C12 H12 118.660 no 2_577 . .
C10 C14 H14A 108.638 no . . .
C10 C14 H14B 108.635 no . . .
C16 C14 H14A 108.637 no . . .
C16 C14 H14B 108.637 no . . .
H14A C14 H14B 107.581 no . . .
C17 C15 H15A 109.468 no . . .
C17 C15 H15B 109.473 no . . .
C17 C15 H15C 109.477 no . . .
H15A C15 H15B 109.469 no . . .
H15A C15 H15C 109.469 no . . .
H15B C15 H15C 109.471 no . . .
C14 C16 H16A 101.452 no . . .
C14 C16 H16B 101.451 no . . .
C17 C16 H16A 101.453 no . . .
C17 C16 H16B 101.448 no . . .
H16A C16 H16B 104.587 no . . .
C15 C17 H17A 100.710 no . . .
C15 C17 H17B 100.710 no . . .
C16 C17 H17A 100.710 no . . .
C16 C17 H17B 100.716 no . . .
H17A C17 H17B 104.367 no . . .

loop_
_geom_bond_atom_site_label_1
_geom_bond_atom_site_label_2
_geom_bond_distance
_geom_bond_publ_flag
_geom_bond_site_symmetry_1
_geom_bond_site_symmetry_2
S1 C2 1.740(3) yes . .
S1 C21 1.750(4) yes . .
N1 C9 1.139(6) yes . .
N2 C6 1.141(5) yes . .
C1 C2 1.439(4) yes . .
C1 C11 1.395(5) yes . .
C1 C21 1.408(5) yes . 2_577
C2 C2 1.358(5) yes . 2_577
C3 C6 1.431(5) yes . .
C3 C9 1.416(5) yes . .
C3 C22 1.371(4) yes . .
C4 C5 1.339(4) yes . 2_677
C4 C22 1.430(5) yes . .
C5 C22 1.452(5) yes . .
C7 C10 1.378(5) yes . .
C7 C21 1.401(4) yes . .
C10 C12 1.394(6) yes . .
C10 C14 1.508(5) yes . .
C11 C12 1.383(5) yes . 2_577
C14 C16 1.438(11) yes . .
C15 C17 1.433(11) yes . .
C16 C17 1.173(12) yes . .
C4 H4 0.930 no . .
C5 H5 0.930 no . .
C7 H7 0.930 no . .
C11 H11 0.930 no . .
C12 H12 0.930 no . .
C14 H14A 0.970 no . .
C14 H14B 0.970 no . .
C15 H15A 0.960 no . .
C15 H15B 0.960 no . .
C15 H15C 0.960 no . .
C16 H16A 0.970 no . .
C16 H16B 0.970 no . .
C17 H17A 0.970 no . .
C17 H17B 0.970 no . .

loop_
_geom_contact_atom_site_label_1
_geom_contact_atom_site_label_2
_geom_contact_distance
_geom_contact_publ_flag
_geom_contact_site_symmetry_1
_geom_contact_site_symmetry_2
S1 C11 3.553(4) no . .
N1 C6 3.424(6) no . .
N1 C22 3.501(5) no . .
N2 C9 3.431(6) no . .
N2 C22 3.489(4) no . .
C1 C10 2.808(5) no . 2_577
C4 C4 2.791(5) no . 2_677
C4 C6 2.868(4) no . .
C5 C5 2.808(5) no . 2_677
C5 C9 2.893(5) no . .
C7 C11 2.806(6) no . 2_577
C7 C16 3.264(10) no . .
C7 C17 3.568(9) no . .
C10 C17 3.109(8) no . .
C12 C16 3.370(10) no . .
C12 C21 2.744(5) no . .
C22 C22 2.843(4) no . 2_677
S1 N2 3.586(4) no . 2_667
S1 C4 3.552(4) no . .
N1 C11 3.588(6) no . 2_577
N2 S1 3.586(4) no . 2_667
N2 C4 3.395(6) no . 2_667
N2 C5 3.385(6) no . 1_545
N2 C11 3.579(5) no . 2_667
C1 C3 3.597(5) no . 2_577
C1 C5 3.480(5) no . 2_677
C1 C9 3.582(6) no . 2_577
C1 C22 3.430(5) no . 2_677
C2 C4 3.506(4) no . .
C2 C5 3.492(5) no . 2_577
C2 C22 3.460(5) no . .
C2 C22 3.583(4) no . 2_577
C3 C1 3.597(5) no . 2_577
C3 C10 3.427(5) no . 1_655
C3 C12 3.478(6) no . 1_655
C3 C21 3.428(5) no . .
C4 S1 3.552(4) no . .
C4 N2 3.395(6) no . 2_667
C4 C2 3.506(4) no . .
C4 C21 3.459(5) no . 1_655
C5 N2 3.385(6) no . 1_565
C5 C1 3.480(5) no . 2_677
C5 C2 3.492(5) no . 2_577
C5 C11 3.440(5) no . 2_677
C6 C7 3.524(6) no . 1_655
C6 C10 3.495(6) no . 1_655
C6 C21 3.534(5) no . .
C7 C6 3.524(6) no . 1_455
C9 C1 3.582(6) no . 2_577
C9 C12 3.332(6) no . 1_655
C10 C3 3.427(5) no . 1_455
C10 C6 3.495(6) no . 1_455
C11 N1 3.588(6) no . 2_577
C11 N2 3.579(5) no . 2_667
C11 C5 3.440(5) no . 2_677
C11 C22 3.574(6) no . 2_677
C12 C3 3.478(6) no . 1_455
C12 C9 3.332(6) no . 1_455
C21 C3 3.428(5) no . .
C21 C4 3.459(5) no . 1_455
C21 C6 3.534(5) no . .
C21 C22 3.558(5) no . 1_455
C22 C1 3.430(5) no . 2_677
C22 C2 3.460(5) no . .
C22 C2 3.583(4) no . 2_577
C22 C11 3.574(6) no . 2_677
C22 C21 3.558(5) no . 1_655
S1 H7 2.9603 no . .
S1 H11 3.3233 no . .
N1 H5 3.0701 no . .
N2 H4 3.0158 no . .
C1 H7 3.2813 no . 2_577
C1 H12 3.2269 no . 2_577
C2 H11 2.8337 no . .
C3 H4 2.6267 no . .
C3 H5 2.6451 no . .
C4 H5 3.3018 no . .
C5 H4 3.3007 no . .
C6 H4 2.5433 no . .
C7 H12 3.2196 no . .
C7 H14A 3.2553 no . .
C7 H14B 2.6313 no . .
C7 H17A 3.2587 no . .
C7 H17B 3.2272 no . .
C9 H5 2.5871 no . .
C10 H11 3.2717 no . 2_577
C10 H16A 2.8418 no . .
C10 H16B 3.2093 no . .
C10 H17A 2.8108 no . .
C10 H17B 3.1268 no . .
C12 H7 3.2308 no . .
C12 H14A 2.5789 no . .
C12 H14B 3.2254 no . .
C12 H16A 3.3545 no . .
C12 H17A 3.4544 no . .
C14 H7 2.6656 no . .
C14 H12 2.6440 no . .
C14 H17A 2.6367 no . .
C14 H17B 2.6104 no . .
C15 H16A 2.6748 no . .
C15 H16B 2.6504 no . .
C16 H7 3.2703 no . .
C16 H12 3.4168 no . .
C16 H15A 2.7410 no . .
C16 H15B 2.9552 no . .
C16 H15C 3.1034 no . .
C17 H7 3.4821 no . .
C17 H14A 3.1147 no . .
C17 H14B 2.9173 no . .
C21 H11 3.2620 no . 2_577
C22 H4 3.2651 no . 2_677
C22 H5 3.2603 no . 2_677
H4 H5 2.2485 no . 2_677
H7 H14A 3.5302 no . .
H7 H14B 2.5007 no . .
H7 H17A 3.3765 no . .
H7 H17B 2.9151 no . .
H11 H12 2.3030 no . 2_577
H12 H14A 2.3844 no . .
H12 H14B 3.4517 no . .
H12 H16A 3.1559 no . .
H14A H16A 1.9907 no . .
H14A H16B 2.2852 no . .
H14A H17A 3.2629 no . .
H14A H17B 3.4404 no . .
H14B H16A 2.6326 no . .
H14B H16B 2.0271 no . .
H14B H17A 3.2706 no . .
H14B H17B 2.7776 no . .
H15A H16A 2.8509 no . .
H15A H16B 2.5871 no . .
H15A H17A 2.6420 no . .
H15A H17B 2.4102 no . .
H15B H16A 2.8763 no . .
H15B H16B 3.2998 no . .
H15B H17A 1.9982 no . .
H15B H17B 2.5993 no . .
H15C H16A 3.4843 no . .
H15C H16B 3.2378 no . .
H15C H17A 2.3283 no . .
H15C H17B 1.9566 no . .
H16A H17A 1.8909 no . .
H16A H17B 2.4521 no . .
H16B H17A 2.4522 no . .
H16B H17B 1.9370 no . .
S1 H4 3.4527 no . .
S1 H4 3.3604 no . 2_667
S1 H7 3.2746 no . 2_567
N1 H12 3.3060 no . 1_655
N1 H16A 3.1865 no . 2_568
N1 H17A 3.1080 no . .
N1 H17B 3.2937 no . 1_565
N2 H4 2.8926 no . 2_667
N2 H5 2.8781 no . 1_545
N2 H7 3.5109 no . .
N2 H11 2.7840 no . 2_667
N2 H14B 3.1799 no . 1_655
N2 H15C 3.3932 no . .
N2 H17A 3.4121 no . .
N2 H17B 3.1954 no . .
C5 H11 3.4775 no . 2_677
C6 H4 3.5184 no . 2_667
C6 H14B 3.2749 no . 1_655
C6 H17A 3.3350 no . .
C9 H12 3.3059 no . 1_655
C9 H14A 3.5755 no . 1_655
C9 H17A 3.1702 no . .
C11 H5 3.4033 no . 2_677
C15 H12 3.4270 no . 2_568
C15 H15A 3.5745 no . 2_658
C15 H15C 3.5093 no . 2_658
C15 H16B 3.2952 no . 2_558
C16 H15A 3.3688 no . 2_558
C21 H4 3.5483 no . 1_455
H4 S1 3.4527 no . .
H4 S1 3.3604 no . 2_667
H4 N2 2.8926 no . 2_667
H4 C6 3.5184 no . 2_667
H4 C21 3.5483 no . 1_655
H4 H4 3.3905 no . 2_667
H5 N2 2.8781 no . 1_565
H5 C11 3.4033 no . 2_677
H5 H7 3.2923 no . 1_565
H5 H11 3.2697 no . 2_677
H5 H17B 3.4602 no . 1_565
H7 S1 3.2746 no . 2_567
H7 N2 3.5109 no . .
H7 H5 3.2923 no . 1_545
H11 N2 2.7840 no . 2_667
H11 C5 3.4775 no . 2_677
H11 H5 3.2697 no . 2_677
H11 H14B 3.0988 no . 2_567
H11 H15C 3.4066 no . 2_667
H12 N1 3.3060 no . 1_455
H12 C9 3.3059 no . 1_455
H12 C15 3.4270 no . 2_568
H12 H15A 3.1984 no . 2_568
H12 H15B 2.7778 no . 2_568
H12 H15C 3.2786 no . 1_465
H14A C9 3.5755 no . 1_455
H14A H15B 2.9811 no . 1_455
H14A H15B 3.5430 no . 2_568
H14A H15C 3.4716 no . 1_455
H14B N2 3.1799 no . 1_455
H14B C6 3.2749 no . 1_455
H14B H11 3.0988 no . 2_567
H14B H15A 3.3498 no . 2_558
H14B H15B 3.3892 no . 1_455
H14B H15C 3.1248 no . 1_455
H15A C15 3.5745 no . 2_658
H15A C16 3.3688 no . 2_558
H15A H12 3.1984 no . 2_568
H15A H14B 3.3498 no . 2_558
H15A H15A 3.5396 no . 2_658
H15A H15B 3.5213 no . 2_658
H15A H15C 3.0998 no . 2_658
H15A H16B 2.4178 no . 2_558
H15B H12 2.7778 no . 2_568
H15B H14A 2.9811 no . 1_655
H15B H14A 3.5430 no . 2_568
H15B H14B 3.3892 no . 1_655
H15B H15A 3.5213 no . 2_658
H15B H15C 3.4551 no . 2_658
H15B H16A 3.2276 no . 2_568
H15C N2 3.3932 no . .
H15C C15 3.5093 no . 2_658
H15C H11 3.4066 no . 2_667
H15C H12 3.2786 no . 1_645
H15C H14A 3.4716 no . 1_655
H15C H14B 3.1248 no . 1_655
H15C H15A 3.0998 no . 2_658
H15C H15B 3.4551 no . 2_658
H15C H15C 3.4066 no . 2_658
H16A N1 3.1865 no . 2_568
H16A H15B 3.2276 no . 2_568
H16A H16A 3.4385 no . 2_568
H16A H17A 3.4998 no . 2_568
H16B C15 3.2952 no . 2_558
H16B H15A 2.4178 no . 2_558
H16B H16B 3.0948 no . 2_558
H17A N1 3.1080 no . .
H17A N2 3.4121 no . .
H17A C6 3.3350 no . .
H17A C9 3.1702 no . .
H17A H16A 3.4998 no . 2_568
H17B N1 3.2937 no . 1_545
H17B N2 3.1954 no . .
H17B H5 3.4602 no . 1_545

loop_
_geom_torsion_atom_site_label_1
_geom_torsion_atom_site_label_2
_geom_torsion_atom_site_label_3
_geom_torsion_atom_site_label_4
_geom_torsion
_geom_torsion_publ_flag
_geom_torsion_site_symmetry_1
_geom_torsion_site_symmetry_2
_geom_torsion_site_symmetry_3
_geom_torsion_site_symmetry_4
C2 S1 C21 C1 -0.4(3) no . . . 2_577
C2 S1 C21 C7 179.7(3) no . . . .
C21 S1 C2 C1 -179.9(3) no . . . .
C21 S1 C2 C2 0.3(3) no . . . 2_577
C2 C1 C11 C12 180.0(3) no . . . 2_577
C11 C1 C2 S1 0.6(6) no . . . .
C11 C1 C2 C2 -179.6(4) no . . . 2_577
C2 C1 C21 S1 -0.4(4) no . . 2_577 2_577
C2 C1 C21 C7 179.8(3) no . . 2_577 2_577
C21 C1 C2 S1 -179.6(3) no 2_577 . . .
C21 C1 C2 C2 0.1(4) no 2_577 . . 2_577
C11 C1 C21 S1 179.4(3) no . . 2_577 2_577
C11 C1 C21 C7 -0.4(5) no . . 2_577 2_577
C21 C1 C11 C12 0.2(5) no 2_577 . . 2_577
S1 C2 C2 S1 180(211207) no . . 2_577 2_577
S1 C2 C2 C1 -0.2(4) no . . 2_577 2_577
C1 C2 C2 S1 0.2(4) no . . 2_577 2_577
C1 C2 C2 C1 -180(211207) no . . 2_577 2_577
C6 C3 C22 C4 0.1(5) no . . . .
C6 C3 C22 C5 179.9(3) no . . . .
C9 C3 C22 C4 179.3(3) no . . . .
C9 C3 C22 C5 -1.0(5) no . . . .
C5 C4 C22 C3 179.4(3) no 2_677 . . .
C5 C4 C22 C5 -0.4(5) no 2_677 . . .
C22 C4 C5 C22 0.4(5) no . . 2_677 2_677
C4 C5 C22 C3 -179.4(3) no 2_677 . . .
C4 C5 C22 C4 0.4(5) no 2_677 . . .
C10 C7 C21 S1 179.5(3) no . . . .
C10 C7 C21 C1 -0.3(6) no . . . 2_577
C21 C7 C10 C12 -0.1(6) no . . . .
C21 C7 C10 C14 -179.1(3) no . . . .
C7 C10 C12 C11 0.3(6) no . . . 2_577
C7 C10 C14 C16 83.2(6) no . . . .
C12 C10 C14 C16 -95.8(5) no . . . .
C14 C10 C12 C11 179.3(4) no . . . 2_577
C1 C11 C12 C10 0.2(6) no . . 2_577 2_577
C10 C14 C16 C17 -31.9(19) no . . . .
C14 C16 C17 C15 -177.1(11) no . . . .
